data_7101051
loop_
_publ_author_name
'Yanqiong Sun'
'Jie Zhang'
'Guo-Yu Yang'

_publ_section_title
;
Two novel luminescent lanthanide sulfate-carboxylates
with unusual 2-D bamboo-raft-like structure based on the linkages of
left- and right-handed helical tubes involving in-situ decarboxylation
;
_journal_name_full 'Chemical Communications'
_journal_paper_doi 10.1039/b602034h
_journal_year 2006
_chemical_formula_moiety 'C4 H5 Dy N2 O7 S'
_chemical_formula_sum 'C4 H5 Dy N2 O7 S'
_chemical_formula_weight 387.66
_space_group_IT_number 14
_symmetry_cell_setting monoclinic
_symmetry_space_group_name_Hall '-P 2ybc'
_symmetry_space_group_name_H-M 'P 1 21/c 1'
_cell_angle_alpha 90.00
_cell_angle_beta 107.8080(10)
_cell_angle_gamma 90.00
_cell_formula_units_Z 4
_cell_length_a 11.157(3)
_cell_length_b 6.4786(15)
_cell_length_c 12.087(3)
_cell_measurement_temperature 293(2)
_cell_volume 831.8(4)
_diffrn_ambient_temperature 293(2)
_exptl_crystal_density_diffrn 3.096
_cod_original_sg_symbol_H-M 'P 21/c'
_cod_database_code 7101051

loop_
_symmetry_equiv_pos_as_xyz
'x, y, z'
'-x, y+1/2, -z+1/2'
'-x, -y, -z'
'x, -y-1/2, z-1/2'

loop_
_atom_site_label
_atom_site_type_symbol
_atom_site_fract_x
_atom_site_fract_y
_atom_site_fract_z
_atom_site_U_iso_or_equiv
_atom_site_adp_type
_atom_site_occupancy
_atom_site_symmetry_multiplicity
_atom_site_calc_flag
_atom_site_refinement_flags
_atom_site_disorder_assembly
_atom_site_disorder_group
Dy Dy 0.160177(14) 0.14083(2) 0.605620(12) 0.00846(8) Uani 1 1 d . . .
S S -0.16272(8) 0.32094(13) 0.45562(7) 0.01227(18) Uani 1 1 d . . .
C1 C 0.5128(4) 0.2599(6) 0.5015(3) 0.0202(8) Uani 1 1 d . . .
H1A H 0.5476 0.2764 0.4413 0.024 Uiso 1 1 calc R . .
C2 C 0.4893(4) 0.2298(7) 0.6743(3) 0.0236(9) Uani 1 1 d . . .
H2A H 0.5088 0.2232 0.7547 0.028 Uiso 1 1 calc R . .
C3 C 0.3884(3) 0.2348(5) 0.4923(3) 0.0127(7) Uani 1 1 d . . .
C4 C 0.2735(3) 0.2235(5) 0.3907(3) 0.0113(7) Uani 1 1 d . . .
N1 N 0.5745(3) 0.2555(5) 0.6168(3) 0.0210(7) Uani 1 1 d . . .
H1B H 0.6545 0.2671 0.6481 0.025 Uiso 1 1 calc R . .
N2 N 0.3743(3) 0.2152(5) 0.6007(2) 0.0150(6) Uani 1 1 d . . .
O1 O 0.2792(2) 0.2787(4) 0.2935(2) 0.0166(5) Uani 1 1 d . . .
O2 O 0.1761(2) 0.1599(4) 0.4131(2) 0.0146(5) Uani 1 1 d . . .
O3 O -0.1338(3) 0.5041(4) 0.3977(2) 0.0203(6) Uani 1 1 d . . .
O4 O -0.1994(3) 0.3746(4) 0.5568(2) 0.0235(6) Uani 1 1 d . . .
O5 O -0.2600(2) 0.1923(4) 0.3719(2) 0.0187(6) Uani 1 1 d . . .
O6 O -0.0506(2) 0.1813(4) 0.4899(2) 0.0124(5) Uani 1 1 d . . .
O1W O 0.0424(3) 0.0270(5) 0.7244(2) 0.0259(7) Uani 1 1 d . . .
H11 H 0.0720 -0.0318 0.7889 0.080 Uiso 1 1 d R . .
H12 H -0.0201 -0.0374 0.6844 0.080 Uiso 1 1 d R . .

loop_
_atom_site_aniso_label
_atom_site_aniso_U_11
_atom_site_aniso_U_22
_atom_site_aniso_U_33
_atom_site_aniso_U_23
_atom_site_aniso_U_13
_atom_site_aniso_U_12
Dy 0.00842(10) 0.00903(12) 0.00594(10) 0.00022(5) -0.00075(6) -0.00021(6)
S 0.0097(4) 0.0103(4) 0.0134(4) -0.0009(3) -0.0015(3) 0.0010(3)
C1 0.0156(19) 0.027(2) 0.0167(19) 0.0003(15) 0.0028(15) -0.0026(16)
C2 0.018(2) 0.033(2) 0.0152(18) 0.0009(16) -0.0016(15) -0.0055(17)
C3 0.0134(17) 0.0151(18) 0.0087(16) 0.0007(13) 0.0020(13) -0.0020(14)
C4 0.0133(17) 0.0102(17) 0.0084(15) -0.0006(12) 0.0004(13) 0.0013(13)
N1 0.0090(15) 0.0304(19) 0.0199(16) 0.0000(13) -0.0012(12) -0.0018(13)
N2 0.0117(15) 0.0222(16) 0.0085(14) 0.0020(12) -0.0007(11) -0.0037(13)
O1 0.0164(13) 0.0255(14) 0.0066(11) 0.0025(10) 0.0017(10) 0.0024(11)
O2 0.0112(13) 0.0209(14) 0.0093(11) 0.0012(9) -0.0006(9) -0.0028(10)
O3 0.0219(15) 0.0125(13) 0.0220(14) 0.0028(10) 0.0003(11) 0.0033(11)
O4 0.0262(16) 0.0235(15) 0.0233(15) -0.0073(11) 0.0113(12) 0.0012(12)
O5 0.0126(13) 0.0149(12) 0.0228(14) -0.0036(11) -0.0033(11) -0.0004(11)
O6 0.0101(12) 0.0092(11) 0.0124(12) 0.0002(9) -0.0048(9) 0.0021(9)
O1W 0.0231(15) 0.0415(18) 0.0114(12) 0.0012(12) 0.0026(11) -0.0162(13)

loop_
_geom_bond_atom_site_label_1
_geom_bond_atom_site_label_2
_geom_bond_distance
_geom_bond_site_symmetry_2
_geom_bond_publ_flag
Dy O1 2.313(2) 4_566 ?
Dy O3 2.318(3) 3_566 ?
Dy O1W 2.342(3) . ?
Dy O6 2.355(2) . ?
Dy O2 2.390(3) . ?
Dy O5 2.405(3) 3_556 ?
Dy N2 2.455(3) . ?
Dy O6 2.514(2) 3_556 ?
Dy S 3.0841(11) 3_556 ?
S O4 1.446(3) . ?
S O3 1.463(3) . ?
S O5 1.492(3) . ?
S O6 1.496(2) . ?
S Dy 3.0841(11) 3_556 ?
C1 N1 1.352(5) . ?
C1 C3 1.367(5) . ?
C1 H1A 0.9300 . ?
C2 N2 1.322(5) . ?
C2 N1 1.348(5) . ?
C2 H2A 0.9300 . ?
C3 N2 1.373(4) . ?
C3 C4 1.481(4) . ?
C4 O1 1.248(4) . ?
C4 O2 1.267(4) . ?
N1 H1B 0.8600 . ?
O1 Dy 2.313(2) 4_565 ?
O3 Dy 2.318(3) 3_566 ?
O5 Dy 2.405(3) 3_556 ?
O6 Dy 2.514(2) 3_556 ?
O1W H11 0.8395 . ?
O1W H12 0.8287 . ?
